data_2226733
loop_
_publ_author_name
'Erg\"un, Yavuz'
'G\"undo\(gdu, Cevher'
'Tercan, Bar\?i\,s'
'Ermi\,s, Emel'
'H\"okelek, Tuncer'

_publ_section_title
;
 11-Butyl-3-methoxy-11<i>H</i>-benzo[<i>a</i>]carbazole
;
_journal_coeditor_code XU2773
_journal_issue 7
_journal_name_full 'Acta Crystallographica Section E'
_journal_page_first o1634
_journal_page_last o1635
_journal_paper_doi 10.1107/S1600536810021963
_journal_volume 66
_journal_year 2010
_chemical_formula_iupac 'C21 H21 N O'
_chemical_formula_moiety 'C21 H21 N O'
_chemical_formula_sum 'C21 H21 N O'
_chemical_formula_weight 303.39
_chemical_name_systematic
;
11-Butyl-3-methoxy-11<i>H</i>-benzo[<i>a</i>]carbazole
;
_space_group_IT_number 4
_symmetry_cell_setting monoclinic
_symmetry_space_group_name_Hall 'P 2yb'
_symmetry_space_group_name_H-M 'P 1 21 1'
_atom_sites_solution_hydrogens geom
_atom_sites_solution_primary direct
_atom_sites_solution_secondary difmap
_audit_creation_method SHELXL-97
_cell_angle_alpha 90.00
_cell_angle_beta 97.841(2)
_cell_angle_gamma 90.00
_cell_formula_units_Z 2
_cell_length_a 10.7263(6)
_cell_length_b 5.5562(3)
_cell_length_c 13.8967(7)
_cell_measurement_reflns_used 3840
_cell_measurement_temperature 100(2)
_cell_measurement_theta_max 28.38
_cell_measurement_theta_min 2.26
_cell_volume 820.46(8)
_computing_cell_refinement 'SAINT (Bruker, 2007)'
_computing_data_collection 'APEX2 (Bruker, 2007)'
_computing_data_reduction 'SAINT (Bruker, 2007)'
_computing_molecular_graphics 'ORTEP-3 for Windows (Farrugia, 1997)'
_computing_publication_material 'WinGX (Farrugia, 1999)'
_computing_structure_refinement 'SHELXL97 (Sheldrick, 2008)'
_computing_structure_solution 'SHELXS97 (Sheldrick, 2008)'
_diffrn_ambient_temperature 100(2)
_diffrn_measured_fraction_theta_full 0.993
_diffrn_measured_fraction_theta_max 0.993
_diffrn_measurement_device_type 'Bruker Kappa APEXII CCD area-detector diffractometer'
_diffrn_measurement_method '\f and \w scans'
_diffrn_radiation_monochromator graphite
_diffrn_radiation_source 'fine-focus sealed tube'
_diffrn_radiation_type MoK\a
_diffrn_radiation_wavelength 0.71073
_diffrn_reflns_av_R_equivalents 0.0271
_diffrn_reflns_av_sigmaI/netI 0.0254
_diffrn_reflns_limit_h_max 14
_diffrn_reflns_limit_h_min -13
_diffrn_reflns_limit_k_max 6
_diffrn_reflns_limit_k_min -7
_diffrn_reflns_limit_l_max 18
_diffrn_reflns_limit_l_min -17
_diffrn_reflns_number 7947
_diffrn_reflns_theta_full 28.39
_diffrn_reflns_theta_max 28.39
_diffrn_reflns_theta_min 1.48
_diffrn_standards_number 0
_exptl_absorpt_coefficient_mu 0.075
_exptl_absorpt_correction_T_max 0.9743
_exptl_absorpt_correction_T_min 0.9650
_exptl_absorpt_correction_type multi-scan
_exptl_absorpt_process_details '(SADABS; Bruker, 2005)'
_exptl_crystal_colour colorless
_exptl_crystal_density_diffrn 1.228
_exptl_crystal_density_method 'not measured'
_exptl_crystal_description block
_exptl_crystal_F_000 324
_exptl_crystal_size_max 0.48
_exptl_crystal_size_mid 0.39
_exptl_crystal_size_min 0.35
_refine_diff_density_max 0.247
_refine_diff_density_min -0.159
_refine_ls_extinction_method none
_refine_ls_goodness_of_fit_ref 1.035
_refine_ls_hydrogen_treatment mixed
_refine_ls_matrix_type full
_refine_ls_number_parameters 270
_refine_ls_number_reflns 2248
_refine_ls_restrained_S_all 1.035
_refine_ls_R_factor_all 0.0419
_refine_ls_R_factor_gt 0.0354
_refine_ls_shift/su_max 0.000
_refine_ls_shift/su_mean 0.000
_refine_ls_structure_factor_coef Fsqd
_refine_ls_weighting_details 'calc w=1/[\s^2^(Fo^2^)+(0.0528P)^2^+0.1088P] where P=(Fo^2^+2Fc^2^)/3'
_refine_ls_weighting_scheme calc
_refine_ls_wR_factor_gt 0.0865
_refine_ls_wR_factor_ref 0.0905
_reflns_number_gt 2001
_reflns_number_total 2248
_reflns_threshold_expression I>2\s(I)
_cod_data_source_file xu2773.cif
_cod_data_source_block I
_cod_original_sg_symbol_H-M 'P 21'
_cod_database_code 2226733
_cod_database_fobs_code 2226733

loop_
_symmetry_equiv_pos_as_xyz
'x, y, z'
'-x, y+1/2, -z'

loop_
_atom_site_type_symbol
_atom_site_label
_atom_site_fract_x
_atom_site_fract_y
_atom_site_fract_z
_atom_site_U_iso_or_equiv
_atom_site_adp_type
_atom_site_calc_flag
_atom_site_refinement_flags
_atom_site_occupancy
_atom_site_disorder_assembly
_atom_site_disorder_group
O O1 0.59965(11) 0.9420(3) -0.11895(9) 0.0299(3) Uani d . 1 . .
C C1 1.02958(17) 0.2221(4) 0.41676(13) 0.0246(4) Uani d . 1 . .
H H1 0.9764(19) 0.094(5) 0.4258(15) 0.030(6) Uiso d . 1 . .
C C2 1.14448(17) 0.2475(4) 0.47538(13) 0.0276(4) Uani d . 1 . .
H H2 1.166(2) 0.136(5) 0.5266(17) 0.042(7) Uiso d . 1 . .
C C3 1.22609(17) 0.4381(4) 0.46185(13) 0.0271(4) Uani d . 1 . .
H H3 1.3035(19) 0.447(4) 0.5040(14) 0.022(5) Uiso d . 1 . .
C C4 1.19492(16) 0.6061(4) 0.38921(13) 0.0245(4) Uani d . 1 . .
H H4 1.2520(17) 0.742(4) 0.3796(13) 0.021(5) Uiso d . 1 . .
C C4A 1.08080(15) 0.5806(4) 0.32759(12) 0.0217(4) Uani d . 1 . .
C C5 1.06152(16) 0.9086(4) 0.19246(13) 0.0232(4) Uani d . 1 . .
H H5 1.1411(18) 0.992(4) 0.2181(13) 0.020(5) Uiso d . 1 . .
C C5A 1.02208(15) 0.7091(3) 0.24338(12) 0.0210(4) Uani d . 1 . .
C C6 0.98899(16) 0.9848(4) 0.10954(13) 0.0238(4) Uani d . 1 . .
H H6 1.0136(18) 1.120(5) 0.0755(14) 0.025(5) Uiso d . 1 . .
C C7 0.87121(15) 0.8724(4) 0.07581(12) 0.0215(4) Uani d . 1 . .
C C8 0.82600(15) 0.6754(4) 0.12711(12) 0.0205(4) Uani d . 1 . .
C C8A 0.90768(15) 0.5921(4) 0.21092(12) 0.0197(3) Uani d . 1 . .
C C9A 0.99973(15) 0.3887(4) 0.34259(12) 0.0214(4) Uani d . 1 . .
N N9 0.89451(13) 0.3987(3) 0.27259(10) 0.0209(3) Uani d . 1 . .
C C10 0.79576(15) 0.2165(4) 0.26464(13) 0.0221(4) Uani d . 1 . .
H H101 0.8331(18) 0.076(5) 0.2927(14) 0.021(5) Uiso d . 1 . .
H H102 0.7675(17) 0.185(4) 0.1949(14) 0.021(5) Uiso d . 1 . .
C C11 0.68345(16) 0.2861(4) 0.31519(13) 0.0228(4) Uani d . 1 . .
H H111 0.7121(18) 0.304(4) 0.3868(14) 0.023(5) Uiso d . 1 . .
H H112 0.6483(19) 0.442(5) 0.2886(15) 0.027(6) Uiso d . 1 . .
C C12 0.58043(17) 0.0964(4) 0.29886(15) 0.0290(4) Uani d . 1 . .
H H121 0.6196(19) -0.064(5) 0.3171(14) 0.025(5) Uiso d . 1 . .
H H122 0.5517(19) 0.077(5) 0.2304(17) 0.036(6) Uiso d . 1 . .
C C13 0.47038(18) 0.1518(5) 0.35479(16) 0.0397(5) Uani d . 1 . .
H H13A 0.4050 0.0290 0.3400 0.060 Uiso calc R 1 . .
H H13B 0.4355 0.3104 0.3355 0.060 Uiso calc R 1 . .
H H13C 0.5002 0.1516 0.4247 0.060 Uiso calc R 1 . .
C C14 0.70388(16) 0.5850(4) 0.09343(13) 0.0248(4) Uani d . 1 . .
H H14 0.668(2) 0.458(5) 0.1282(15) 0.032(6) Uiso d . 1 . .
C C15 0.63327(16) 0.6779(4) 0.01272(13) 0.0264(4) Uani d . 1 . .
H H15 0.549(2) 0.613(5) -0.0092(17) 0.044(7) Uiso d . 1 . .
C C16 0.68014(16) 0.8672(4) -0.03944(12) 0.0242(4) Uani d . 1 . .
C C17 0.79658(16) 0.9641(4) -0.00876(12) 0.0235(4) Uani d . 1 . .
H H17 0.8282(16) 1.097(4) -0.0415(13) 0.015(5) Uiso d . 1 . .
C C18 0.63988(18) 1.1414(4) -0.17108(14) 0.0325(5) Uani d . 1 . .
H H18A 0.5741 1.1833 -0.2245 0.049 Uiso calc R 1 . .
H H18B 0.7172 1.0988 -0.1974 0.049 Uiso calc R 1 . .
H H18C 0.6561 1.2794 -0.1272 0.049 Uiso calc R 1 . .

loop_
_atom_site_aniso_label
_atom_site_aniso_U_11
_atom_site_aniso_U_22
_atom_site_aniso_U_33
_atom_site_aniso_U_12
_atom_site_aniso_U_13
_atom_site_aniso_U_23
O1 0.0241(6) 0.0399(9) 0.0257(6) 0.0017(6) 0.0027(5) 0.0051(7)
C1 0.0267(9) 0.0213(10) 0.0275(8) 0.0008(8) 0.0096(7) -0.0004(8)
C2 0.0292(9) 0.0284(11) 0.0259(9) 0.0058(8) 0.0057(7) 0.0023(8)
C3 0.0228(8) 0.0342(12) 0.0250(8) 0.0021(8) 0.0062(7) -0.0029(9)
C4 0.0212(8) 0.0280(11) 0.0253(8) -0.0024(8) 0.0071(6) -0.0025(8)
C4A 0.0222(8) 0.0219(9) 0.0223(8) 0.0003(7) 0.0077(6) -0.0039(8)
C5 0.0215(8) 0.0229(9) 0.0263(8) -0.0032(7) 0.0075(7) -0.0025(8)
C5A 0.0197(7) 0.0218(9) 0.0229(8) 0.0002(7) 0.0072(6) -0.0024(7)
C6 0.0262(8) 0.0209(9) 0.0261(9) -0.0032(8) 0.0100(7) 0.0006(8)
C7 0.0215(8) 0.0226(10) 0.0220(8) 0.0009(7) 0.0088(7) -0.0025(7)
C8 0.0207(7) 0.0203(9) 0.0215(8) 0.0008(7) 0.0065(6) -0.0024(7)
C8A 0.0203(7) 0.0178(9) 0.0225(8) 0.0001(7) 0.0081(6) -0.0021(7)
C9A 0.0199(7) 0.0217(9) 0.0239(8) 0.0016(7) 0.0076(6) -0.0015(7)
N9 0.0204(6) 0.0186(8) 0.0240(7) -0.0017(6) 0.0045(5) 0.0000(6)
C10 0.0210(8) 0.0189(9) 0.0269(9) -0.0034(7) 0.0051(7) -0.0001(8)
C11 0.0212(8) 0.0226(10) 0.0252(9) -0.0026(7) 0.0054(6) 0.0003(7)
C12 0.0230(8) 0.0338(12) 0.0307(10) -0.0073(8) 0.0051(7) -0.0015(9)
C13 0.0246(9) 0.0471(15) 0.0491(12) -0.0051(10) 0.0112(8) 0.0041(11)
C14 0.0247(8) 0.0265(10) 0.0240(8) -0.0033(8) 0.0062(6) 0.0006(8)
C15 0.0201(8) 0.0323(11) 0.0272(9) -0.0018(8) 0.0049(7) -0.0012(8)
C16 0.0235(8) 0.0286(10) 0.0211(8) 0.0045(7) 0.0051(7) -0.0009(8)
C17 0.0246(8) 0.0240(10) 0.0234(8) 0.0005(7) 0.0087(6) -0.0008(8)
C18 0.0324(9) 0.0366(12) 0.0283(9) 0.0040(9) 0.0035(8) 0.0064(9)

loop_
_atom_type_symbol
_atom_type_description
_atom_type_scat_dispersion_real
_atom_type_scat_dispersion_imag
_atom_type_scat_source
C C 0.0033 0.0016 'International Tables Vol C Tables 4.2.6.8 and 6.1.1.4'
H H 0.0000 0.0000 'International Tables Vol C Tables 4.2.6.8 and 6.1.1.4'
N N 0.0061 0.0033 'International Tables Vol C Tables 4.2.6.8 and 6.1.1.4'
O O 0.0106 0.0060 'International Tables Vol C Tables 4.2.6.8 and 6.1.1.4'

loop_
_geom_angle_atom_site_label_1
_geom_angle_atom_site_label_2
_geom_angle_atom_site_label_3
_geom_angle_site_symmetry_1
_geom_angle_site_symmetry_3
_geom_angle
_geom_angle_publ_flag
C16 O1 C18 . . 116.45(15) ?
C2 C1 C9A . . 117.62(18) ?
C2 C1 H1 . . 120.6(13) ?
C9A C1 H1 . . 121.7(13) ?
C1 C2 C3 . . 121.20(18) ?
C1 C2 H2 . . 119.0(15) ?
C3 C2 H2 . . 119.8(15) ?
C2 C3 H3 . . 117.8(14) ?
C4 C3 C2 . . 120.97(17) ?
C4 C3 H3 . . 121.2(14) ?
C3 C4 C4A . . 118.82(18) ?
C3 C4 H4 . . 121.4(11) ?
C4A C4 H4 . . 119.8(11) ?
C4 C4A C5A . . 134.01(18) ?
C4 C4A C9A . . 119.40(17) ?
C9A C4A C5A . . 106.56(14) ?
C5A C5 H5 . . 119.3(12) ?
C6 C5 C5A . . 119.41(17) ?
C6 C5 H5 . . 121.3(12) ?
C5 C5A C4A . . 132.01(16) ?
C8A C5A C4A . . 107.26(16) ?
C8A C5A C5 . . 120.68(16) ?
C5 C6 C7 . . 121.13(17) ?
C5 C6 H6 . . 120.2(12) ?
C7 C6 H6 . . 118.5(12) ?
C8 C7 C6 . . 121.11(16) ?
C17 C7 C6 . . 119.12(17) ?
C17 C7 C8 . . 119.75(16) ?
C7 C8 C8A . . 116.20(15) ?
C14 C8 C7 . . 117.85(17) ?
C14 C8 C8A . . 125.91(17) ?
C5A C8A C8 . . 121.33(16) ?
N9 C8A C5A . . 108.44(15) ?
N9 C8A C8 . . 130.23(16) ?
C1 C9A C4A . . 121.96(16) ?
N9 C9A C1 . . 129.06(17) ?
N9 C9A C4A . . 108.98(15) ?
C8A N9 C10 . . 128.47(14) ?
C9A N9 C8A . . 108.74(14) ?
C9A N9 C10 . . 122.57(15) ?
N9 C10 C11 . . 113.60(15) ?
N9 C10 H101 . . 106.4(12) ?
N9 C10 H102 . . 108.7(12) ?
C11 C10 H101 . . 109.8(12) ?
C11 C10 H102 . . 109.9(11) ?
H101 C10 H102 . . 108.3(19) ?
C10 C11 H111 . . 109.1(11) ?
C10 C11 H112 . . 109.4(12) ?
C12 C11 C10 . . 111.04(16) ?
C12 C11 H111 . . 109.5(13) ?
C12 C11 H112 . . 108.4(13) ?
H112 C11 H111 . . 109.4(18) ?
C11 C12 C13 . . 112.32(18) ?
C11 C12 H121 . . 107.9(12) ?
C11 C12 H122 . . 110.6(15) ?
C13 C12 H121 . . 112.1(12) ?
C13 C12 H122 . . 111.0(13) ?
H121 C12 H122 . . 103(2) ?
C12 C13 H13A . . 109.5 ?
C12 C13 H13B . . 109.5 ?
C12 C13 H13C . . 109.5 ?
H13A C13 H13B . . 109.5 ?
H13A C13 H13C . . 109.5 ?
H13B C13 H13C . . 109.5 ?
C8 C14 H14 . . 120.6(13) ?
C15 C14 C8 . . 121.32(18) ?
C15 C14 H14 . . 118.1(13) ?
C14 C15 C16 . . 120.52(17) ?
C14 C15 H15 . . 120.0(16) ?
C16 C15 H15 . . 119.5(15) ?
O1 C16 C15 . . 114.31(16) ?
O1 C16 C17 . . 125.26(18) ?
C17 C16 C15 . . 120.42(17) ?
C7 C17 H17 . . 118.4(11) ?
C16 C17 C7 . . 120.08(18) ?
C16 C17 H17 . . 121.5(11) ?
O1 C18 H18A . . 109.5 ?
O1 C18 H18B . . 109.5 ?
O1 C18 H18C . . 109.5 ?
H18A C18 H18B . . 109.5 ?
H18A C18 H18C . . 109.5 ?
H18B C18 H18C . . 109.5 ?

loop_
_geom_bond_atom_site_label_1
_geom_bond_atom_site_label_2
_geom_bond_site_symmetry_2
_geom_bond_distance
_geom_bond_publ_flag
O1 C16 . 1.371(2) ?
O1 C18 . 1.422(3) ?
C1 C2 . 1.389(3) ?
C1 H1 . 0.93(2) ?
C2 C3 . 1.403(3) ?
C2 H2 . 0.95(3) ?
C3 C4 . 1.382(3) ?
C3 H3 . 0.95(2) ?
C4 H4 . 0.99(2) ?
C4A C4 . 1.402(2) ?
C4A C9A . 1.410(3) ?
C5 C5A . 1.411(3) ?
C5 H5 . 1.00(2) ?
C5A C4A . 1.440(2) ?
C6 C5 . 1.367(3) ?
C6 H6 . 0.95(2) ?
C7 C6 . 1.430(2) ?
C8 C7 . 1.427(2) ?
C8 C8A . 1.435(2) ?
C8A C5A . 1.408(2) ?
C9A C1 . 1.390(3) ?
N9 C8A . 1.393(2) ?
N9 C9A . 1.387(2) ?
N9 C10 . 1.458(2) ?
C10 C11 . 1.525(2) ?
C10 H101 . 0.94(2) ?
C10 H102 . 0.991(19) ?
C11 C12 . 1.521(3) ?
C11 H111 . 1.006(19) ?
C11 H112 . 0.99(3) ?
C12 C13 . 1.530(3) ?
C12 H121 . 1.00(2) ?
C12 H122 . 0.97(2) ?
C13 H13A . 0.9800 ?
C13 H13B . 0.9800 ?
C13 H13C . 0.9800 ?
C14 C8 . 1.421(2) ?
C14 H14 . 0.97(2) ?
C15 C14 . 1.366(3) ?
C15 H15 . 0.98(2) ?
C16 C15 . 1.408(3) ?
C16 C17 . 1.373(3) ?
C17 C7 . 1.423(3) ?
C17 H17 . 0.96(2) ?
C18 H18A . 0.9800 ?
C18 H18B . 0.9800 ?
C18 H18C . 0.9800 ?

loop_
_geom_torsion_atom_site_label_1
_geom_torsion_atom_site_label_2
_geom_torsion_atom_site_label_3
_geom_torsion_atom_site_label_4
_geom_torsion_site_symmetry_1
_geom_torsion_site_symmetry_2
_geom_torsion_site_symmetry_3
_geom_torsion_site_symmetry_4
_geom_torsion
_geom_torsion_publ_flag
C18 O1 C16 C15 . . . . 176.75(16) ?
C18 O1 C16 C17 . . . . -2.2(3) ?
C9A C1 C2 C3 . . . . 1.6(3) ?
C1 C2 C3 C4 . . . . -0.4(3) ?
C2 C3 C4 C4A . . . . -1.2(3) ?
C5A C4A C4 C3 . . . . -176.09(19) ?
C9A C4A C4 C3 . . . . 1.5(2) ?
C4 C4A C9A N9 . . . . -179.24(16) ?
C4 C4A C9A C1 . . . . -0.2(2) ?
C5A C4A C9A N9 . . . . -1.06(18) ?
C5A C4A C9A C1 . . . . 177.96(16) ?
C6 C5 C5A C4A . . . . 175.63(18) ?
C6 C5 C5A C8A . . . . -1.5(3) ?
C5 C5A C4A C4 . . . . 0.8(3) ?
C5 C5A C4A C9A . . . . -177.03(18) ?
C8A C5A C4A C4 . . . . 178.20(19) ?
C8A C5A C4A C9A . . . . 0.40(19) ?
C7 C6 C5 C5A . . . . 2.7(3) ?
C8 C7 C6 C5 . . . . -0.6(3) ?
C17 C7 C6 C5 . . . . 177.50(17) ?
C8A C8 C7 C6 . . . . -2.6(2) ?
C8A C8 C7 C17 . . . . 179.29(16) ?
C14 C8 C7 C6 . . . . 175.24(16) ?
C14 C8 C7 C17 . . . . -2.8(2) ?
C7 C8 C8A N9 . . . . -176.22(16) ?
C7 C8 C8A C5A . . . . 3.8(2) ?
C14 C8 C8A N9 . . . . 6.1(3) ?
C14 C8 C8A C5A . . . . -173.86(17) ?
N9 C8A C5A C4A . . . . 0.40(19) ?
N9 C8A C5A C5 . . . . 178.18(16) ?
C8 C8A C5A C4A . . . . -179.64(15) ?
C8 C8A C5A C5 . . . . -1.9(3) ?
N9 C9A C1 C2 . . . . 177.47(17) ?
C4A C9A C1 C2 . . . . -1.3(3) ?
C9A N9 C8A C5A . . . . -1.06(18) ?
C9A N9 C8A C8 . . . . 178.97(17) ?
C10 N9 C8A C5A . . . . -175.70(16) ?
C10 N9 C8A C8 . . . . 4.3(3) ?
C8A N9 C9A C1 . . . . -177.60(17) ?
C8A N9 C9A C4A . . . . 1.33(18) ?
C10 N9 C9A C1 . . . . -2.6(3) ?
C10 N9 C9A C4A . . . . 176.34(15) ?
C9A N9 C10 C11 . . . . 96.69(19) ?
C8A N9 C10 C11 . . . . -89.3(2) ?
N9 C10 C11 C12 . . . . 176.39(15) ?
C10 C11 C12 C13 . . . . 175.83(17) ?
C15 C14 C8 C7 . . . . 2.1(3) ?
C15 C14 C8 C8A . . . . 179.73(17) ?
C16 C15 C14 C8 . . . . -0.1(3) ?
O1 C16 C15 C14 . . . . 179.77(17) ?
C17 C16 C15 C14 . . . . -1.3(3) ?
O1 C16 C17 C7 . . . . 179.31(16) ?
C15 C16 C17 C7 . . . . 0.5(3) ?
C16 C17 C7 C6 . . . . -176.50(16) ?
C16 C17 C7 C8 . . . . 1.6(3) ?

loop_
_cod_related_entry_id
_cod_related_entry_database
_cod_related_entry_code
1 ChemSpider 24745282
